data_2212484
loop_
_publ_author_name
'Saithong, Saowanit'
'Pakawatchai, Chaveng'
'Charmant, Jonathan P. H.'

_publ_section_title
Poly[\m-1,3-thiazolidine-2-thione-\k^2^<i>S</i>^2^:<i>S</i>^2^-\m-thiocyanato-\k^2^<i>S</i>:<i>N</i>-copper(I)]
_journal_coeditor_code BT2264
_journal_issue 3
_journal_name_full 'Acta Crystallographica Section E'
_journal_page_first m857
_journal_page_last m858
_journal_paper_doi 10.1107/S1600536807007441
_journal_volume 63
_journal_year 2007
_chemical_formula_iupac '[Cu (S C N) (C3 H5 N S2)]'
_chemical_formula_moiety 'C4 H5 Cu N2 S3'
_chemical_formula_sum 'C4 H5 Cu N2 S3'
_chemical_formula_weight 240.82
_chemical_name_systematic
;
Poly[\m-1,3-thiazoline-2-thione-\k^2^S^2^:S^2^-\m-thiocyanato-\k^2^S:N-
copper(I)]
;
_space_group_IT_number 14
_symmetry_cell_setting monoclinic
_symmetry_space_group_name_Hall '-P 2ybc'
_symmetry_space_group_name_H-M 'P 1 21/c 1'
_atom_sites_solution_hydrogens geom
_atom_sites_solution_primary direct
_atom_sites_solution_secondary difmap
_audit_creation_method SHELXL-97
_cell_angle_alpha 90.00
_cell_angle_beta 106.391(2)
_cell_angle_gamma 90.00
_cell_formula_units_Z 4
_cell_length_a 5.8370(7)
_cell_length_b 19.992(3)
_cell_length_c 6.9779(9)
_cell_measurement_reflns_used 1484
_cell_measurement_temperature 293(2)
_cell_measurement_theta_max 23.98
_cell_measurement_theta_min 3.21
_cell_volume 781.18(18)
_computing_cell_refinement SMART
_computing_data_collection 'SMART (Bruker, 1997)'
_computing_data_reduction 'SAINT (Bruker, 1997) and SHELXTL  (Bruker, 1997)'
_computing_molecular_graphics SHELXTL
_computing_publication_material SHELXTL
_computing_structure_refinement 'SHELXL97 (Sheldrick, 1997)'
_computing_structure_solution 'SHELXS97 (Sheldrick, 1997)'
_diffrn_ambient_temperature 293
_diffrn_detector_area_resol_mean 8.366
_diffrn_measured_fraction_theta_full 0.969
_diffrn_measured_fraction_theta_max 0.969
_diffrn_measurement_device 'three-circle diffractometer'
_diffrn_measurement_device_type 'Bruker AXS D8'
_diffrn_measurement_method \w
_diffrn_radiation_monochromator graphite
_diffrn_radiation_type 'Mo K\a'
_diffrn_radiation_wavelength 0.71074
_diffrn_reflns_av_R_equivalents 0.0388
_diffrn_reflns_av_sigmaI/netI 0.0379
_diffrn_reflns_limit_h_max 7
_diffrn_reflns_limit_h_min -7
_diffrn_reflns_limit_k_max 26
_diffrn_reflns_limit_k_min -25
_diffrn_reflns_limit_l_max 9
_diffrn_reflns_limit_l_min -9
_diffrn_reflns_number 6767
_diffrn_reflns_theta_full 28.23
_diffrn_reflns_theta_max 28.23
_diffrn_reflns_theta_min 2.04
_diffrn_standards_decay_% 0
_diffrn_standards_interval_count 0
_diffrn_standards_interval_time 0
_diffrn_standards_number 0
_exptl_absorpt_coefficient_mu 3.515
_exptl_absorpt_correction_T_max 0.940
_exptl_absorpt_correction_T_min 0.671
_exptl_absorpt_correction_type multi-scan
_exptl_absorpt_process_details '(SADABS; Bruker, 1997)'
_exptl_crystal_colour colorless
_exptl_crystal_density_diffrn 2.048
_exptl_crystal_density_method 'not measured'
_exptl_crystal_description needle
_exptl_crystal_F_000 480
_exptl_crystal_size_max 0.233
_exptl_crystal_size_mid 0.051
_exptl_crystal_size_min 0.018
_refine_diff_density_max 0.728
_refine_diff_density_min -0.541
_refine_ls_extinction_method none
_refine_ls_goodness_of_fit_ref 1.149
_refine_ls_hydrogen_treatment mixed
_refine_ls_matrix_type full
_refine_ls_number_parameters 94
_refine_ls_number_reflns 1871
_refine_ls_number_restraints 1
_refine_ls_restrained_S_all 1.149
_refine_ls_R_factor_all 0.0654
_refine_ls_R_factor_gt 0.0512
_refine_ls_shift/su_max 0.001
_refine_ls_shift/su_mean 0.000
_refine_ls_structure_factor_coef Fsqd
_refine_ls_weighting_details 'calc w=1/[\s^2^(Fo^2^)+(0.0427P)^2^+0.9712P] where P=(Fo^2^+2Fc^2^)/3'
_refine_ls_weighting_scheme calc
_refine_ls_wR_factor_gt 0.1027
_refine_ls_wR_factor_ref 0.1082
_reflns_number_gt 1573
_reflns_number_total 1871
_reflns_threshold_expression I>2/s(I)
_cod_data_source_file bt2264.cif
_cod_data_source_block I
_cod_depositor_comments
;
The following automatic conversions were performed:
'_symmetry_cell_setting' value 'Monoclinic' changed to 'monoclinic'
according to '/home/saulius/struct/CIF-dictionaries/cif_core.dic'
dictionary named 'cif_core.dic' version 2.4.1 from 2010-06-29.

Automatic conversion script
Id: cif_fix_enum 1527 2010-12-29 10:47:43Z saulius 

The following automatic conversions were performed:

'_symmetry_cell_setting' value 'Monoclinic' changed to 'monoclinic'
according to /home/saulius/struct/CIF-dictionaries/cif_core.dic
dictionary named 'cif_core.dic' version 2.4.1 from 2010-06-29.

Automatic conversion script
Id: cif_fix_values 1715 2011-07-08 13:25:40Z adriana 
;
_cod_original_cell_volume 781.17(18)
_cod_original_sg_symbol_H-M 'P 21/c'
_cod_database_code 2212484
_cod_database_fobs_code 2212484

loop_
_symmetry_equiv_pos_as_xyz
'x, y, z'
'-x, y+1/2, -z+1/2'
'-x, -y, -z'
'x, -y-1/2, z-1/2'

loop_
_atom_site_type_symbol
_atom_site_label
_atom_site_fract_x
_atom_site_fract_y
_atom_site_fract_z
_atom_site_U_iso_or_equiv
_atom_site_adp_type
_atom_site_calc_flag
_atom_site_refinement_flags
_atom_site_occupancy
Cu Cu1 0.17403(10) 0.30184(3) 1.19916(9) 0.0394(2) Uani d . 1
S S1 0.04782(19) 0.29292(5) 0.81538(16) 0.0296(2) Uani d . 1
S S2 0.1806(2) 0.43839(5) 0.82671(18) 0.0359(3) Uani d . 1
N N1 0.4138(6) 0.34760(17) 0.7097(5) 0.0312(8) Uani d D 1
H H1 0.453(8) 0.3078(13) 0.676(7) 0.037 Uiso d D 1
N N2 0.5112(7) 0.3246(2) 1.2443(6) 0.0430(9) Uani d . 1
C C1 0.2285(7) 0.35495(19) 0.7778(6) 0.0255(8) Uani d . 1
C C2 0.5562(8) 0.4071(2) 0.7042(8) 0.0399(11) Uani d . 1
H H2A 0.6123 0.4068 0.5860 0.048 Uiso calc R 1
H H2B 0.6935 0.4088 0.8213 0.048 Uiso calc R 1
C C3 0.3971(8) 0.4660(2) 0.7007(8) 0.0408(11) Uani d . 1
H H3A 0.3177 0.4792 0.5643 0.049 Uiso calc R 1
H H3B 0.4883 0.5037 0.7701 0.049 Uiso calc R 1
S S3 -0.06175(18) 0.38930(5) 1.25329(17) 0.0335(3) Uani d . 1
C C4 -0.3110(7) 0.3499(2) 1.2486(6) 0.0288(9) Uani d . 1

loop_
_atom_site_aniso_label
_atom_site_aniso_U_11
_atom_site_aniso_U_22
_atom_site_aniso_U_33
_atom_site_aniso_U_12
_atom_site_aniso_U_13
_atom_site_aniso_U_23
Cu1 0.0300(3) 0.0270(3) 0.0662(4) 0.0021(2) 0.0215(3) 0.0067(3)
S1 0.0331(5) 0.0212(5) 0.0393(6) -0.0044(4) 0.0178(4) -0.0041(4)
S2 0.0378(6) 0.0227(5) 0.0548(7) -0.0044(4) 0.0252(5) -0.0055(5)
N1 0.0290(17) 0.0251(17) 0.044(2) 0.0006(14) 0.0175(16) 0.0001(16)
N2 0.0254(18) 0.055(2) 0.050(2) -0.0006(18) 0.0129(17) 0.001(2)
C1 0.0303(19) 0.0214(19) 0.026(2) -0.0002(16) 0.0104(16) 0.0003(15)
C2 0.030(2) 0.039(3) 0.056(3) -0.0020(19) 0.022(2) 0.005(2)
C3 0.040(2) 0.029(2) 0.059(3) -0.0071(19) 0.023(2) 0.006(2)
S3 0.0271(5) 0.0261(5) 0.0489(7) 0.0013(4) 0.0132(5) -0.0051(5)
C4 0.026(2) 0.032(2) 0.028(2) 0.0071(17) 0.0073(16) 0.0001(17)

loop_
_atom_type_symbol
_atom_type_description
_atom_type_scat_dispersion_real
_atom_type_scat_dispersion_imag
_atom_type_scat_source
C C 0.0033 0.0016 'International Tables Vol C Tables 4.2.6.8 and 6.1.1.4'
H H 0.0000 0.0000 'International Tables Vol C Tables 4.2.6.8 and 6.1.1.4'
N N 0.0061 0.0033 'International Tables Vol C Tables 4.2.6.8 and 6.1.1.4'
S S 0.1246 0.1234 'International Tables Vol C Tables 4.2.6.8 and 6.1.1.4'
Cu Cu 0.3201 1.2651 'International Tables Vol C Tables 4.2.6.8 and 6.1.1.4'

loop_
_geom_angle_atom_site_label_1
_geom_angle_atom_site_label_2
_geom_angle_atom_site_label_3
_geom_angle_site_symmetry_1
_geom_angle_site_symmetry_3
_geom_angle
N2 Cu1 S1 . 4_566 123.44(13)
N2 Cu1 S3 . . 114.47(13)
S1 Cu1 S3 4_566 . 107.71(4)
N2 Cu1 S1 . . 99.38(12)
S1 Cu1 S1 4_566 . 106.74(4)
S3 Cu1 S1 . . 102.28(4)
C1 S1 Cu1 . 4_565 106.09(14)
C1 S1 Cu1 . . 95.86(14)
Cu1 S1 Cu1 4_565 . 113.82(5)
C1 S2 C3 . . 91.4(2)
C1 N1 C2 . . 117.0(3)
C1 N1 H1 . . 120(3)
C2 N1 H1 . . 123(3)
C4 N2 Cu1 1_655 . 165.4(4)
N1 C1 S1 . . 126.1(3)
N1 C1 S2 . . 112.0(3)
S1 C1 S2 . . 122.0(2)
N1 C2 C3 . . 106.7(3)
N1 C2 H2A . . 110.4
C3 C2 H2A . . 110.4
N1 C2 H2B . . 110.4
C3 C2 H2B . . 110.4
H2A C2 H2B . . 108.6
C2 C3 S2 . . 105.5(3)
C2 C3 H3A . . 110.6
S2 C3 H3A . . 110.6
C2 C3 H3B . . 110.6
S2 C3 H3B . . 110.6
H3A C3 H3B . . 108.8
C4 S3 Cu1 . . 101.40(15)
N2 C4 S3 1_455 . 177.6(4)

loop_
_geom_bond_atom_site_label_1
_geom_bond_atom_site_label_2
_geom_bond_site_symmetry_2
_geom_bond_distance
Cu1 N2 . 1.957(4)
Cu1 S1 4_566 2.2641(11)
Cu1 S3 . 2.3211(12)
Cu1 S1 . 2.5754(13)
S1 C1 . 1.696(4)
S1 Cu1 4_565 2.2641(11)
S2 C1 . 1.741(4)
S2 C3 . 1.817(4)
N1 C1 . 1.307(5)
N1 C2 . 1.458(5)
N1 H1 . 0.877(19)
N2 C4 1_655 1.148(5)
C2 C3 . 1.495(6)
C2 H2A . 0.9700
C2 H2B . 0.9700
C3 H3A . 0.9700
C3 H3B . 0.9700
S3 C4 . 1.646(4)
C4 N2 1_455 1.148(5)

loop_
_geom_hbond_atom_site_label_D
_geom_hbond_atom_site_label_H
_geom_hbond_atom_site_label_A
_geom_hbond_site_symmetry_A
_geom_hbond_distance_DH
_geom_hbond_distance_HA
_geom_hbond_distance_DA
_geom_hbond_angle_DHA
N1 H1 N2 4_565 0.877(19) 2.69(3) 3.486(5) 151(4)

loop_
_geom_torsion_atom_site_label_1
_geom_torsion_atom_site_label_2
_geom_torsion_atom_site_label_3
_geom_torsion_atom_site_label_4
_geom_torsion_site_symmetry_1
_geom_torsion_site_symmetry_4
_geom_torsion
N2 Cu1 S1 C1 . . -35.10(19)
S1 Cu1 S1 C1 4_566 . -164.36(14)
S3 Cu1 S1 C1 . . 82.65(14)
N2 Cu1 S1 Cu1 . 4_565 75.38(14)
S1 Cu1 S1 Cu1 4_566 4_565 -53.88(8)
S3 Cu1 S1 Cu1 . 4_565 -166.87(4)
S1 Cu1 N2 C4 4_566 1_655 -178.7(15)
S3 Cu1 N2 C4 . 1_655 -44.2(16)
S1 Cu1 N2 C4 . 1_655 64.0(16)
C2 N1 C1 S1 . . -175.1(3)
C2 N1 C1 S2 . . 5.4(5)
Cu1 S1 C1 N1 4_565 . -4.8(4)
Cu1 S1 C1 N1 . . 112.1(4)
Cu1 S1 C1 S2 4_565 . 174.6(2)
Cu1 S1 C1 S2 . . -68.5(2)
C3 S2 C1 N1 . . 10.7(3)
C3 S2 C1 S1 . . -168.8(3)
C1 N1 C2 C3 . . -22.8(5)
N1 C2 C3 S2 . . 27.9(5)
C1 S2 C3 C2 . . -22.4(4)
N2 Cu1 S3 C4 . . -168.86(19)
S1 Cu1 S3 C4 4_566 . -27.52(15)
S1 Cu1 S3 C4 . . 84.74(15)
